data_7001967
loop_
_publ_author_name
'Pugh, David'
'Wells, Neil J.'
'Evans, David J.'
'Danopoulos, Andreas A.'

_publ_section_title
;
 Reactions of &#x2018;pincer&#x2019; pyridine dicarbene complexes of
 Fe(0) with silanes
;
_journal_issue 35
_journal_name_full 'Dalton Transactions'
_journal_page_first 7189
_journal_paper_doi 10.1039/b907141p
_journal_year 2009
_chemical_formula_moiety 'C59 H65 Fe N5 Si2'
_chemical_formula_sum 'C59 H65 Fe N5 Si2'
_chemical_formula_weight 956.19
_chemical_name_systematic
;
?
;
_space_group_IT_number 15
_symmetry_cell_setting monoclinic
_symmetry_Int_Tables_number 15
_symmetry_space_group_name_Hall '-C 2yc'
_symmetry_space_group_name_H-M 'C 1 2/c 1'
_atom_sites_solution_hydrogens geom
_atom_sites_solution_primary direct
_atom_sites_solution_secondary difmap
_audit_creation_method SHELXL-97
_cell_angle_alpha 90.00
_cell_angle_beta 111.47(3)
_cell_angle_gamma 90.00
_cell_formula_units_Z 4
_cell_length_a 23.466(5)
_cell_length_b 10.382(2)
_cell_length_c 22.594(4)
_cell_measurement_temperature 120(2)
_cell_volume 5122(2)
_computing_cell_refinement 'Bruker SAINT'
_computing_data_collection 'Bruker APEX2'
_computing_data_reduction 'Bruker SAINT'
_computing_molecular_graphics 'ORTEP-III (Farrugia, 1997)'
_computing_publication_material 'PLATON (Spek, 2003), WinGX (Farrugia, 1999) and enCIFer (Allen et al., 2004).'
_computing_structure_refinement 'SHELXL-97 (Sheldrick, 1997)'
_computing_structure_solution 'SHELXS-97 (Sheldrick, 1997)'
_diffrn_ambient_temperature 120(2)
_diffrn_measured_fraction_theta_full 0.947
_diffrn_measured_fraction_theta_max 0.947
_diffrn_measurement_device_type 'Bruker SMART APEX2 CCD diffractometer'
_diffrn_measurement_method 'fine-slice \w scans'
_diffrn_radiation_monochromator 'silicon 111'
_diffrn_radiation_source 'Daresbury SRS station 16.2smx'
_diffrn_radiation_type synchrotron
_diffrn_radiation_wavelength 0.8462
_diffrn_reflns_av_R_equivalents 0.0398
_diffrn_reflns_av_sigmaI/netI 0.0423
_diffrn_reflns_limit_h_max 29
_diffrn_reflns_limit_h_min -29
_diffrn_reflns_limit_k_max 13
_diffrn_reflns_limit_k_min -13
_diffrn_reflns_limit_l_max 28
_diffrn_reflns_limit_l_min -28
_diffrn_reflns_number 17951
_diffrn_reflns_theta_full 27.23
_diffrn_reflns_theta_max 27.23
_diffrn_reflns_theta_min 3.13
_diffrn_standards_decay_% 5
_diffrn_standards_number 0
_exptl_absorpt_coefficient_mu 0.385
_exptl_absorpt_correction_T_max 0.993
_exptl_absorpt_correction_T_min 0.918
_exptl_absorpt_correction_type multi-scan
_exptl_absorpt_process_details 'Bruker SADABS'
_exptl_crystal_colour orange
_exptl_crystal_density_diffrn 1.240
_exptl_crystal_density_method 'not measured'
_exptl_crystal_description plate
_exptl_crystal_F_000 2032
_exptl_crystal_size_max 0.20
_exptl_crystal_size_mid 0.14
_exptl_crystal_size_min 0.03
_refine_diff_density_max 0.572
_refine_diff_density_min -0.532
_refine_diff_density_rms 0.052
_refine_ls_extinction_method none
_refine_ls_goodness_of_fit_ref 1.030
_refine_ls_hydrogen_treatment mixed
_refine_ls_matrix_type full
_refine_ls_number_parameters 316
_refine_ls_number_reflns 5426
_refine_ls_number_restraints 0
_refine_ls_restrained_S_all 1.030
_refine_ls_R_factor_all 0.0572
_refine_ls_R_factor_gt 0.0407
_refine_ls_shift/su_max 0.038
_refine_ls_shift/su_mean 0.002
_refine_ls_structure_factor_coef Fsqd
_refine_ls_weighting_details 'calc w=1/[\s^2^(Fo^2^)+(0.0461P)^2^+5.4178P] where P=(Fo^2^+2Fc^2^)/3'
_refine_ls_weighting_scheme calc
_refine_ls_wR_factor_gt 0.0985
_refine_ls_wR_factor_ref 0.1065
_reflns_number_gt 4287
_reflns_number_total 5426
_reflns_threshold_expression I>2\s(I)
_cod_data_source_file b907141p.txt
_cod_data_source_block 4
_cod_depositor_comments
;
The following automatic conversions were performed:
'_symmetry_cell_setting' value 'Monoclinic' changed to 'monoclinic'
according to '/home/saulius/struct/CIF-dictionaries/cif_core.dic'
dictionary named 'cif_core.dic' version 2.4.1 from 2010-06-29.

Automatic conversion script
Id: cif_fix_enum 1527 2010-12-29 10:47:43Z saulius 
;
_cod_original_cell_volume 5123(2)
_cod_original_sg_symbol_H-M C2/c
_cod_database_code 7001967

loop_
_symmetry_equiv_pos_as_xyz
'x, y, z'
'-x, y, -z+1/2'
'x+1/2, y+1/2, z'
'-x+1/2, y+1/2, -z+1/2'
'-x, -y, -z'
'x, -y, z-1/2'
'-x+1/2, -y+1/2, -z'
'x+1/2, -y+1/2, z-1/2'

loop_
_atom_site_label
_atom_site_type_symbol
_atom_site_fract_x
_atom_site_fract_y
_atom_site_fract_z
_atom_site_U_iso_or_equiv
_atom_site_adp_type
_atom_site_occupancy
_atom_site_symmetry_multiplicity
_atom_site_calc_flag
_atom_site_refinement_flags
_atom_site_disorder_assembly
_atom_site_disorder_group
C1 C 0.10066(9) 0.2413(2) 0.16714(9) 0.0253(4) Uani 1 1 d . . .
C2 C 0.13120(9) 0.1444(2) 0.21066(10) 0.0262(4) Uani 1 1 d . . .
C3 C 0.13036(10) 0.0203(2) 0.18744(10) 0.0312(5) Uani 1 1 d . . .
H3 H 0.1504 -0.0468 0.2161 0.037 Uiso 1 1 calc R . .
C4 C 0.10098(10) -0.0079(2) 0.12355(11) 0.0352(5) Uani 1 1 d . . .
H4 H 0.0999 -0.0939 0.1088 0.042 Uiso 1 1 calc R . .
C5 C 0.07337(10) 0.0896(2) 0.08143(10) 0.0341(5) Uani 1 1 d . . .
H5 H 0.0541 0.0697 0.0375 0.041 Uiso 1 1 calc R . .
C6 C 0.07287(9) 0.2165(2) 0.10135(10) 0.0292(5) Uani 1 1 d . . .
C7 C 0.16901(10) 0.1763(2) 0.27951(10) 0.0303(5) Uani 1 1 d . . .
H7 H 0.1468 0.2440 0.2941 0.036 Uiso 1 1 calc R . .
C8 C 0.23073(10) 0.2325(3) 0.28306(11) 0.0418(6) Uani 1 1 d . . .
H8A H 0.2501 0.1737 0.2621 0.063 Uiso 1 1 calc R . .
H8B H 0.2575 0.2432 0.3277 0.063 Uiso 1 1 calc R . .
H8C H 0.2240 0.3163 0.2617 0.063 Uiso 1 1 calc R . .
C9 C 0.17951(13) 0.0615(3) 0.32404(11) 0.0459(6) Uani 1 1 d . . .
H9A H 0.1402 0.0201 0.3179 0.069 Uiso 1 1 calc R . .
H9B H 0.1984 0.0908 0.3682 0.069 Uiso 1 1 calc R . .
H9C H 0.2067 -0.0004 0.3148 0.069 Uiso 1 1 calc R . .
C10 C 0.04818(10) 0.3220(2) 0.05186(10) 0.0356(5) Uani 1 1 d . . .
H10 H 0.0400 0.4002 0.0733 0.043 Uiso 1 1 calc R . .
C11 C 0.09674(12) 0.3563(3) 0.02339(11) 0.0438(6) Uani 1 1 d . . .
H11A H 0.1339 0.3872 0.0572 0.066 Uiso 1 1 calc R . .
H11B H 0.0808 0.4239 -0.0087 0.066 Uiso 1 1 calc R . .
H11C H 0.1064 0.2796 0.0036 0.066 Uiso 1 1 calc R . .
C12 C -0.01103(11) 0.2847(3) -0.00279(11) 0.0460(6) Uani 1 1 d . . .
H12A H -0.0024 0.2155 -0.0278 0.069 Uiso 1 1 calc R . .
H12B H -0.0272 0.3597 -0.0301 0.069 Uiso 1 1 calc R . .
H12C H -0.0413 0.2549 0.0146 0.069 Uiso 1 1 calc R . .
C13 C 0.06224(9) 0.42706(19) 0.21552(9) 0.0224(4) Uani 1 1 d . . .
C14 C 0.13717(10) 0.4671(2) 0.17480(10) 0.0326(5) Uani 1 1 d . . .
H14 H 0.1679 0.4515 0.1576 0.039 Uiso 1 1 calc R . .
C15 C 0.12094(10) 0.5819(2) 0.18898(10) 0.0315(5) Uani 1 1 d . . .
H15 H 0.1372 0.6631 0.1837 0.038 Uiso 1 1 calc R . .
C16 C 0.03945(9) 0.6451(2) 0.23067(9) 0.0257(4) Uani 1 1 d . . .
C17 C 0.04050(11) 0.7780(2) 0.22915(11) 0.0350(5) Uani 1 1 d . . .
H17 H 0.0680 0.8227 0.2143 0.042 Uiso 1 1 calc R . .
C18 C 0.0000 0.8438(3) 0.2500 0.0388(8) Uani 1 2 d S . .
H18 H 0.0000 0.9353 0.2500 0.047 Uiso 1 2 calc SR . .
C36 C -0.10005(9) 0.2555(2) 0.09805(9) 0.0282(4) Uani 1 1 d . . .
C37 C -0.06945(10) 0.1376(2) 0.11227(10) 0.0318(5) Uani 1 1 d . . .
H37 H -0.0329 0.1313 0.1488 0.038 Uiso 1 1 calc R . .
C38 C -0.09085(11) 0.0290(2) 0.07457(11) 0.0378(5) Uani 1 1 d . . .
H38 H -0.0689 -0.0498 0.0852 0.045 Uiso 1 1 calc R . .
C39 C -0.14424(11) 0.0362(2) 0.02159(11) 0.0409(6) Uani 1 1 d . . .
H39 H -0.1594 -0.0379 -0.0040 0.049 Uiso 1 1 calc R . .
C40 C -0.17548(11) 0.1514(3) 0.00605(11) 0.0407(6) Uani 1 1 d . . .
H40 H -0.2122 0.1564 -0.0303 0.049 Uiso 1 1 calc R . .
C41 C -0.15367(10) 0.2600(2) 0.04317(10) 0.0350(5) Uani 1 1 d . . .
H41 H -0.1753 0.3390 0.0313 0.042 Uiso 1 1 calc R . .
C42 C -0.13462(9) 0.5225(2) 0.13202(9) 0.0255(4) Uani 1 1 d . . .
C43 C -0.19015(10) 0.4861(2) 0.13597(10) 0.0322(5) Uani 1 1 d . . .
H43 H -0.1966 0.3980 0.1430 0.039 Uiso 1 1 calc R . .
C44 C -0.23666(10) 0.5744(2) 0.12992(11) 0.0386(5) Uani 1 1 d . . .
H44 H -0.2738 0.5464 0.1334 0.046 Uiso 1 1 calc R . .
C45 C -0.22871(11) 0.7021(2) 0.11891(12) 0.0429(6) Uani 1 1 d . . .
H45 H -0.2605 0.7626 0.1143 0.051 Uiso 1 1 calc R . .
C46 C -0.17412(11) 0.7419(2) 0.11466(11) 0.0413(6) Uani 1 1 d . . .
H46 H -0.1681 0.8300 0.1071 0.050 Uiso 1 1 calc R . .
C47 C -0.12812(10) 0.6529(2) 0.12140(10) 0.0328(5) Uani 1 1 d . . .
H47 H -0.0908 0.6820 0.1187 0.039 Uiso 1 1 calc R . .
Fe1 Fe 0.0000 0.39687(4) 0.2500 0.01939(11) Uani 1 2 d S . .
N1 N 0.10166(7) 0.37233(16) 0.18929(8) 0.0251(4) Uani 1 1 d . . .
N2 N 0.07524(7) 0.55868(16) 0.21311(8) 0.0249(4) Uani 1 1 d . . .
N3 N 0.0000 0.5781(2) 0.2500 0.0232(5) Uani 1 2 d S . .
Si1 Si -0.06779(2) 0.40786(5) 0.14527(2) 0.02265(14) Uani 1 1 d . . .
H1 H -0.0370(10) 0.468(2) 0.1072(10) 0.035(6) Uiso 1 1 d . . .
H98 H 0.0119(9) 0.2444(15) 0.2631(9) 0.015(5) Uiso 1 1 d . . .

loop_
_atom_site_aniso_label
_atom_site_aniso_U_11
_atom_site_aniso_U_22
_atom_site_aniso_U_33
_atom_site_aniso_U_23
_atom_site_aniso_U_13
_atom_site_aniso_U_12
C1 0.0226(10) 0.0353(11) 0.0227(10) -0.0008(8) 0.0137(8) -0.0004(8)
C2 0.0231(10) 0.0350(11) 0.0254(11) 0.0018(8) 0.0146(9) -0.0005(8)
C3 0.0334(12) 0.0331(12) 0.0327(12) 0.0015(9) 0.0187(10) -0.0024(9)
C4 0.0381(13) 0.0368(13) 0.0363(12) -0.0088(10) 0.0203(11) -0.0066(10)
C5 0.0323(12) 0.0491(14) 0.0246(11) -0.0069(10) 0.0146(9) -0.0035(10)
C6 0.0247(10) 0.0433(13) 0.0246(11) -0.0006(9) 0.0151(9) 0.0024(9)
C7 0.0310(11) 0.0390(12) 0.0217(10) 0.0011(9) 0.0104(9) 0.0056(9)
C8 0.0280(12) 0.0596(16) 0.0365(13) -0.0093(11) 0.0103(10) 0.0039(11)
C9 0.0582(16) 0.0511(15) 0.0294(13) 0.0093(11) 0.0171(12) 0.0191(13)
C10 0.0362(12) 0.0491(14) 0.0248(11) 0.0031(10) 0.0152(10) 0.0092(10)
C11 0.0479(15) 0.0599(16) 0.0297(12) 0.0122(11) 0.0215(11) 0.0085(12)
C12 0.0411(14) 0.0701(18) 0.0257(12) 0.0010(12) 0.0110(11) 0.0085(12)
C13 0.0223(10) 0.0267(10) 0.0170(9) 0.0016(7) 0.0058(8) 0.0011(8)
C14 0.0290(11) 0.0436(13) 0.0316(12) 0.0044(10) 0.0186(10) -0.0051(9)
C15 0.0299(11) 0.0374(13) 0.0306(12) 0.0055(9) 0.0150(9) -0.0060(9)
C16 0.0254(10) 0.0285(11) 0.0226(10) 0.0018(8) 0.0079(8) -0.0022(8)
C17 0.0401(13) 0.0275(12) 0.0348(12) 0.0029(9) 0.0107(10) -0.0069(9)
C18 0.048(2) 0.0240(16) 0.0410(19) 0.000 0.0115(16) 0.000
C36 0.0269(10) 0.0366(12) 0.0227(10) -0.0046(8) 0.0112(9) -0.0012(9)
C37 0.0313(11) 0.0387(12) 0.0257(11) -0.0065(9) 0.0108(9) 0.0016(9)
C38 0.0397(13) 0.0378(13) 0.0390(13) -0.0119(10) 0.0183(11) -0.0003(10)
C39 0.0419(13) 0.0470(14) 0.0370(13) -0.0210(11) 0.0183(11) -0.0090(11)
C40 0.0313(12) 0.0572(16) 0.0306(12) -0.0149(11) 0.0077(10) -0.0040(11)
C41 0.0306(12) 0.0453(13) 0.0271(12) -0.0063(10) 0.0081(10) 0.0027(10)
C42 0.0258(10) 0.0329(11) 0.0166(10) -0.0002(8) 0.0063(8) 0.0020(8)
C43 0.0297(11) 0.0379(12) 0.0290(11) 0.0018(9) 0.0106(9) 0.0014(9)
C44 0.0270(11) 0.0520(15) 0.0375(13) -0.0036(11) 0.0124(10) 0.0045(10)
C45 0.0370(13) 0.0456(15) 0.0432(14) -0.0049(11) 0.0112(11) 0.0138(11)
C46 0.0492(15) 0.0323(13) 0.0419(14) 0.0005(10) 0.0158(12) 0.0065(11)
C47 0.0341(12) 0.0338(12) 0.0305(12) -0.0012(9) 0.0116(10) -0.0006(9)
Fe1 0.0206(2) 0.0222(2) 0.0168(2) 0.000 0.00858(16) 0.000
N1 0.0239(9) 0.0332(10) 0.0217(9) 0.0010(7) 0.0124(7) -0.0022(7)
N2 0.0252(9) 0.0271(9) 0.0240(9) 0.0022(7) 0.0109(7) -0.0044(7)
N3 0.0239(12) 0.0250(12) 0.0188(12) 0.000 0.0055(10) 0.000
Si1 0.0216(3) 0.0291(3) 0.0177(3) -0.0003(2) 0.0077(2) 0.0006(2)

loop_
_atom_type_symbol
_atom_type_description
_atom_type_scat_dispersion_real
_atom_type_scat_dispersion_imag
_atom_type_scat_source
C C 0.0033 0.0016 'International Tables Vol C Tables 4.2.6.8 and 6.1.1.4'
H H 0.0000 0.0000 'International Tables Vol C Tables 4.2.6.8 and 6.1.1.4'
Fe Fe 0.3463 0.8444 'International Tables Vol C Tables 4.2.6.8 and 6.1.1.4'
N N 0.0061 0.0033 'International Tables Vol C Tables 4.2.6.8 and 6.1.1.4'
Si Si 0.0817 0.0704 'International Tables Vol C Tables 4.2.6.8 and 6.1.1.4'

loop_
_geom_angle_atom_site_label_1
_geom_angle_atom_site_label_2
_geom_angle_atom_site_label_3
_geom_angle
_geom_angle_site_symmetry_1
_geom_angle_site_symmetry_3
_geom_angle_publ_flag
C2 C1 C6 121.81(19) . . ?
C2 C1 N1 119.42(17) . . ?
C6 C1 N1 118.59(18) . . ?
C3 C2 C1 117.81(19) . . ?
C3 C2 C7 120.75(19) . . ?
C1 C2 C7 121.19(19) . . ?
C4 C3 C2 121.5(2) . . ?
C4 C3 H3 119.2 . . ?
C2 C3 H3 119.2 . . ?
C5 C4 C3 119.6(2) . . ?
C5 C4 H4 120.2 . . ?
C3 C4 H4 120.2 . . ?
C4 C5 C6 121.9(2) . . ?
C4 C5 H5 119.0 . . ?
C6 C5 H5 119.0 . . ?
C5 C6 C1 117.2(2) . . ?
C5 C6 C10 119.31(19) . . ?
C1 C6 C10 123.2(2) . . ?
C2 C7 C9 113.54(19) . . ?
C2 C7 C8 108.80(17) . . ?
C9 C7 C8 109.97(19) . . ?
C2 C7 H7 108.1 . . ?
C9 C7 H7 108.1 . . ?
C8 C7 H7 108.1 . . ?
C7 C8 H8A 109.5 . . ?
C7 C8 H8B 109.5 . . ?
H8A C8 H8B 109.5 . . ?
C7 C8 H8C 109.5 . . ?
H8A C8 H8C 109.5 . . ?
H8B C8 H8C 109.5 . . ?
C7 C9 H9A 109.5 . . ?
C7 C9 H9B 109.5 . . ?
H9A C9 H9B 109.5 . . ?
C7 C9 H9C 109.5 . . ?
H9A C9 H9C 109.5 . . ?
H9B C9 H9C 109.5 . . ?
C6 C10 C12 113.5(2) . . ?
C6 C10 C11 109.42(18) . . ?
C12 C10 C11 108.23(19) . . ?
C6 C10 H10 108.5 . . ?
C12 C10 H10 108.5 . . ?
C11 C10 H10 108.5 . . ?
C10 C11 H11A 109.5 . . ?
C10 C11 H11B 109.5 . . ?
H11A C11 H11B 109.5 . . ?
C10 C11 H11C 109.5 . . ?
H11A C11 H11C 109.5 . . ?
H11B C11 H11C 109.5 . . ?
C10 C12 H12A 109.5 . . ?
C10 C12 H12B 109.5 . . ?
H12A C12 H12B 109.5 . . ?
C10 C12 H12C 109.5 . . ?
H12A C12 H12C 109.5 . . ?
H12B C12 H12C 109.5 . . ?
N1 C13 N2 101.14(15) . . ?
N1 C13 Fe1 146.30(15) . . ?
N2 C13 Fe1 112.54(13) . . ?
C15 C14 N1 109.05(18) . . ?
C15 C14 H14 125.5 . . ?
N1 C14 H14 125.5 . . ?
C14 C15 N2 105.67(18) . . ?
C14 C15 H15 127.2 . . ?
N2 C15 H15 127.2 . . ?
N3 C16 C17 122.9(2) . . ?
N3 C16 N2 108.59(18) . . ?
C17 C16 N2 128.54(19) . . ?
C16 C17 C18 117.6(2) . . ?
C16 C17 H17 121.2 . . ?
C18 C17 H17 121.2 . . ?
C17 C18 C17 120.9(3) 2 . ?
C17 C18 H18 119.5 2 . ?
C17 C18 H18 119.5 . . ?
C37 C36 C41 116.8(2) . . ?
C37 C36 Si1 122.29(16) . . ?
C41 C36 Si1 120.67(17) . . ?
C38 C37 C36 122.0(2) . . ?
C38 C37 H37 119.0 . . ?
C36 C37 H37 119.0 . . ?
C39 C38 C37 119.7(2) . . ?
C39 C38 H38 120.1 . . ?
C37 C38 H38 120.1 . . ?
C40 C39 C38 119.8(2) . . ?
C40 C39 H39 120.1 . . ?
C38 C39 H39 120.1 . . ?
C39 C40 C41 120.5(2) . . ?
C39 C40 H40 119.8 . . ?
C41 C40 H40 119.8 . . ?
C40 C41 C36 121.2(2) . . ?
C40 C41 H41 119.4 . . ?
C36 C41 H41 119.4 . . ?
C43 C42 C47 116.09(19) . . ?
C43 C42 Si1 123.86(16) . . ?
C47 C42 Si1 119.93(16) . . ?
C42 C43 C44 122.2(2) . . ?
C42 C43 H43 118.9 . . ?
C44 C43 H43 118.9 . . ?
C45 C44 C43 120.0(2) . . ?
C45 C44 H44 120.0 . . ?
C43 C44 H44 120.0 . . ?
C44 C45 C46 119.4(2) . . ?
C44 C45 H45 120.3 . . ?
C46 C45 H45 120.3 . . ?
C45 C46 C47 119.8(2) . . ?
C45 C46 H46 120.1 . . ?
C47 C46 H46 120.1 . . ?
C46 C47 C42 122.5(2) . . ?
C46 C47 H47 118.8 . . ?
C42 C47 H47 118.8 . . ?
N3 Fe1 C13 80.59(6) . . ?
N3 Fe1 C13 80.59(6) . 2 ?
C13 Fe1 C13 161.17(12) . 2 ?
N3 Fe1 Si1 87.183(16) . 2 ?
C13 Fe1 Si1 93.81(6) . 2 ?
C13 Fe1 Si1 85.26(6) 2 2 ?
N3 Fe1 Si1 87.183(16) . . ?
C13 Fe1 Si1 85.26(6) . . ?
C13 Fe1 Si1 93.81(6) 2 . ?
Si1 Fe1 Si1 174.37(3) 2 . ?
N3 Fe1 H98 168.4(6) . . ?
C13 Fe1 H98 97.4(8) . . ?
C13 Fe1 H98 101.0(8) 2 . ?
Si1 Fe1 H98 81.6(6) 2 . ?
Si1 Fe1 H98 104.1(6) . . ?
C13 N1 C14 110.95(17) . . ?
C13 N1 C1 127.09(16) . . ?
C14 N1 C1 120.96(16) . . ?
C16 N2 C15 129.55(18) . . ?
C16 N2 C13 117.16(16) . . ?
C15 N2 C13 113.15(17) . . ?
C16 N3 C16 118.1(2) . 2 ?
C16 N3 Fe1 120.95(12) . . ?
C16 N3 Fe1 120.95(12) 2 . ?
C36 Si1 C42 107.20(9) . . ?
C36 Si1 Fe1 120.95(7) . . ?
C42 Si1 Fe1 114.14(6) . . ?
C36 Si1 H1 102.1(9) . . ?
C42 Si1 H1 101.3(9) . . ?
Fe1 Si1 H1 108.7(9) . . ?

loop_
_geom_bond_atom_site_label_1
_geom_bond_atom_site_label_2
_geom_bond_distance
_geom_bond_site_symmetry_2
_geom_bond_publ_flag
C1 C2 1.406(3) . ?
C1 C6 1.411(3) . ?
C1 N1 1.447(3) . ?
C2 C3 1.389(3) . ?
C2 C7 1.519(3) . ?
C3 C4 1.384(3) . ?
C3 H3 0.9500 . ?
C4 C5 1.378(3) . ?
C4 H4 0.9500 . ?
C5 C6 1.394(3) . ?
C5 H5 0.9500 . ?
C6 C10 1.520(3) . ?
C7 C9 1.521(3) . ?
C7 C8 1.536(3) . ?
C7 H7 1.0000 . ?
C8 H8A 0.9800 . ?
C8 H8B 0.9800 . ?
C8 H8C 0.9800 . ?
C9 H9A 0.9800 . ?
C9 H9B 0.9800 . ?
C9 H9C 0.9800 . ?
C10 C12 1.533(3) . ?
C10 C11 1.541(3) . ?
C10 H10 1.0000 . ?
C11 H11A 0.9800 . ?
C11 H11B 0.9800 . ?
C11 H11C 0.9800 . ?
C12 H12A 0.9800 . ?
C12 H12B 0.9800 . ?
C12 H12C 0.9800 . ?
C13 N1 1.390(2) . ?
C13 N2 1.406(3) . ?
C13 Fe1 1.9160(19) . ?
C14 C15 1.325(3) . ?
C14 N1 1.403(3) . ?
C14 H14 0.9500 . ?
C15 N2 1.391(2) . ?
C15 H15 0.9500 . ?
C16 N3 1.352(2) . ?
C16 C17 1.381(3) . ?
C16 N2 1.382(3) . ?
C17 C18 1.385(3) . ?
C17 H17 0.9500 . ?
C18 C17 1.385(3) 2 ?
C18 H18 0.9500 . ?
C36 C37 1.396(3) . ?
C36 C41 1.407(3) . ?
C36 Si1 1.903(2) . ?
C37 C38 1.391(3) . ?
C37 H37 0.9500 . ?
C38 C39 1.382(3) . ?
C38 H38 0.9500 . ?
C39 C40 1.379(4) . ?
C39 H39 0.9500 . ?
C40 C41 1.387(3) . ?
C40 H40 0.9500 . ?
C41 H41 0.9500 . ?
C42 C43 1.391(3) . ?
C42 C47 1.393(3) . ?
C42 Si1 1.903(2) . ?
C43 C44 1.394(3) . ?
C43 H43 0.9500 . ?
C44 C45 1.374(3) . ?
C44 H44 0.9500 . ?
C45 C46 1.382(3) . ?
C45 H45 0.9500 . ?
C46 C47 1.386(3) . ?
C46 H46 0.9500 . ?
C47 H47 0.9500 . ?
Fe1 N3 1.882(2) . ?
Fe1 C13 1.9160(19) 2 ?
Fe1 Si1 2.3210(10) 2 ?
Fe1 Si1 2.3210(10) . ?
Fe1 H98 1.616(15) . ?
N3 C16 1.352(2) 2 ?
Si1 H1 1.45(2) . ?

loop_
_geom_torsion_atom_site_label_1
_geom_torsion_atom_site_label_2
_geom_torsion_atom_site_label_3
_geom_torsion_atom_site_label_4
_geom_torsion
_geom_torsion_site_symmetry_1
_geom_torsion_site_symmetry_2
_geom_torsion_site_symmetry_3
_geom_torsion_site_symmetry_4
_geom_torsion_publ_flag
C6 C1 C2 C3 -3.6(3) . . . . ?
N1 C1 C2 C3 -178.65(17) . . . . ?
C6 C1 C2 C7 170.62(18) . . . . ?
N1 C1 C2 C7 -4.4(3) . . . . ?
C1 C2 C3 C4 0.5(3) . . . . ?
C7 C2 C3 C4 -173.73(19) . . . . ?
C2 C3 C4 C5 1.9(3) . . . . ?
C3 C4 C5 C6 -1.4(3) . . . . ?
C4 C5 C6 C1 -1.5(3) . . . . ?
C4 C5 C6 C10 173.0(2) . . . . ?
C2 C1 C6 C5 4.1(3) . . . . ?
N1 C1 C6 C5 179.18(17) . . . . ?
C2 C1 C6 C10 -170.22(18) . . . . ?
N1 C1 C6 C10 4.9(3) . . . . ?
C3 C2 C7 C9 -26.5(3) . . . . ?
C1 C2 C7 C9 159.48(19) . . . . ?
C3 C2 C7 C8 96.3(2) . . . . ?
C1 C2 C7 C8 -77.7(2) . . . . ?
C5 C6 C10 C12 43.2(3) . . . . ?
C1 C6 C10 C12 -142.6(2) . . . . ?
C5 C6 C10 C11 -77.8(3) . . . . ?
C1 C6 C10 C11 96.4(2) . . . . ?
N1 C14 C15 N2 0.5(2) . . . . ?
N3 C16 C17 C18 1.6(3) . . . . ?
N2 C16 C17 C18 -179.42(17) . . . . ?
C16 C17 C18 C17 -0.76(14) . . . 2 ?
C41 C36 C37 C38 -0.5(3) . . . . ?
Si1 C36 C37 C38 -174.83(17) . . . . ?
C36 C37 C38 C39 -0.6(3) . . . . ?
C37 C38 C39 C40 0.8(4) . . . . ?
C38 C39 C40 C41 0.1(4) . . . . ?
C39 C40 C41 C36 -1.2(4) . . . . ?
C37 C36 C41 C40 1.4(3) . . . . ?
Si1 C36 C41 C40 175.83(17) . . . . ?
C47 C42 C43 C44 -0.2(3) . . . . ?
Si1 C42 C43 C44 175.87(17) . . . . ?
C42 C43 C44 C45 0.8(3) . . . . ?
C43 C44 C45 C46 -0.7(4) . . . . ?
C44 C45 C46 C47 0.1(4) . . . . ?
C45 C46 C47 C42 0.5(4) . . . . ?
C43 C42 C47 C46 -0.4(3) . . . . ?
Si1 C42 C47 C46 -176.67(17) . . . . ?
N1 C13 Fe1 N3 -174.7(3) . . . . ?
N2 C13 Fe1 N3 3.45(12) . . . . ?
N1 C13 Fe1 C13 -174.7(3) . . . 2 ?
N2 C13 Fe1 C13 3.45(12) . . . 2 ?
N1 C13 Fe1 Si1 98.8(2) . . . 2 ?
N2 C13 Fe1 Si1 -83.06(13) . . . 2 ?
N1 C13 Fe1 Si1 -86.8(2) . . . . ?
N2 C13 Fe1 Si1 91.37(13) . . . . ?
N2 C13 N1 C14 2.1(2) . . . . ?
Fe1 C13 N1 C14 -179.6(2) . . . . ?
N2 C13 N1 C1 -166.33(17) . . . . ?
Fe1 C13 N1 C1 11.9(4) . . . . ?
C15 C14 N1 C13 -1.8(2) . . . . ?
C15 C14 N1 C1 167.50(19) . . . . ?
C2 C1 N1 C13 -85.6(2) . . . . ?
C6 C1 N1 C13 99.2(2) . . . . ?
C2 C1 N1 C14 107.0(2) . . . . ?
C6 C1 N1 C14 -68.2(2) . . . . ?
N3 C16 N2 C15 178.44(17) . . . . ?
C17 C16 N2 C15 -0.6(3) . . . . ?
N3 C16 N2 C13 3.0(2) . . . . ?
C17 C16 N2 C13 -176.0(2) . . . . ?
C14 C15 N2 C16 -174.7(2) . . . . ?
C14 C15 N2 C13 0.9(2) . . . . ?
N1 C13 N2 C16 174.27(16) . . . . ?
Fe1 C13 N2 C16 -4.7(2) . . . . ?
N1 C13 N2 C15 -1.9(2) . . . . ?
Fe1 C13 N2 C15 179.18(13) . . . . ?
C17 C16 N3 C16 -0.84(15) . . . 2 ?
N2 C16 N3 C16 -179.98(18) . . . 2 ?
C17 C16 N3 Fe1 179.16(15) . . . . ?
N2 C16 N3 Fe1 0.02(18) . . . . ?
C13 Fe1 N3 C16 -2.03(11) . . . . ?
C13 Fe1 N3 C16 177.97(11) 2 . . . ?
Si1 Fe1 N3 C16 92.31(10) 2 . . . ?
Si1 Fe1 N3 C16 -87.69(10) . . . . ?
C13 Fe1 N3 C16 177.97(11) . . . 2 ?
C13 Fe1 N3 C16 -2.03(11) 2 . . 2 ?
Si1 Fe1 N3 C16 -87.70(10) 2 . . 2 ?
Si1 Fe1 N3 C16 92.30(10) . . . 2 ?
C37 C36 Si1 C42 -158.53(17) . . . . ?
C41 C36 Si1 C42 27.35(19) . . . . ?
C37 C36 Si1 Fe1 -25.3(2) . . . . ?
C41 C36 Si1 Fe1 160.57(15) . . . . ?
C43 C42 Si1 C36 46.63(19) . . . . ?
C47 C42 Si1 C36 -137.43(16) . . . . ?
C43 C42 Si1 Fe1 -90.15(17) . . . . ?
C47 C42 Si1 Fe1 85.79(17) . . . . ?
N3 Fe1 Si1 C36 -178.68(7) . . . . ?
C13 Fe1 Si1 C36 100.55(10) . . . . ?
C13 Fe1 Si1 C36 -98.31(10) 2 . . . ?
N3 Fe1 Si1 C42 -48.39(7) . . . . ?
C13 Fe1 Si1 C42 -129.16(9) . . . . ?
C13 Fe1 Si1 C42 31.98(9) 2 . . . ?
